data_4504882
loop_
_publ_author_name
'Wei, Yongli'
'Hou, Hongwei'
'Li, Linke'
'Fan, Yaoting'
'Zhu, Yu'

_publ_section_title
;
 From Dicarboxylic Acid to Tetranuclear Metallamacrocyclic Complex and 1D
 and 2D Polymers
;
_journal_issue 4
_journal_name_full 'Crystal Growth &amp; Design'
_journal_page_first 1405
_journal_paper_doi 10.1021/cg049596i
_journal_volume 5
_journal_year 2005
_chemical_formula_sum 'C14 H11 N2 O13 Zn2'
_chemical_formula_weight 545.99
_chemical_name_systematic
; 
 ? 
;
_space_group_IT_number 2
_symmetry_cell_setting triclinic
_symmetry_space_group_name_Hall '-P 1'
_symmetry_space_group_name_H-M 'P -1'
_atom_sites_solution_hydrogens geom
_atom_sites_solution_primary direct
_atom_sites_solution_secondary difmap
_audit_creation_method SHELXL-97
_cell_angle_alpha 107.28(3)
_cell_angle_beta 104.18(3)
_cell_angle_gamma 90.19(3)
_cell_formula_units_Z 2
_cell_length_a 7.1084(14)
_cell_length_b 11.495(2)
_cell_length_c 11.910(2)
_cell_measurement_reflns_used 267
_cell_measurement_temperature 291(2)
_cell_measurement_theta_max 25.1
_cell_measurement_theta_min 2
_cell_volume 897.9(3)
_computing_cell_refinement raxis
_computing_data_collection raxis
_computing_data_reduction raxis
_computing_molecular_graphics texsan
_computing_publication_material texsan
_computing_structure_refinement 'SHELXL-97 (Sheldrick, 1997)'
_computing_structure_solution 'SHELXS-97 (Sheldrick, 1990)'
_diffrn_ambient_temperature 291(2)
_diffrn_measured_fraction_theta_full 0.883
_diffrn_measured_fraction_theta_max 0.883
_diffrn_measurement_device_type R-AXIS-IV
_diffrn_measurement_method 'Osillation  frames'
_diffrn_radiation_monochromator graphite
_diffrn_radiation_source 'fine-focus sealed tube'
_diffrn_radiation_type MoK\a
_diffrn_radiation_wavelength 0.71073
_diffrn_reflns_av_R_equivalents 0.0000
_diffrn_reflns_av_sigmaI/netI 0.0465
_diffrn_reflns_limit_h_max 8
_diffrn_reflns_limit_h_min -8
_diffrn_reflns_limit_k_max 13
_diffrn_reflns_limit_k_min 0
_diffrn_reflns_limit_l_max 13
_diffrn_reflns_limit_l_min -14
_diffrn_reflns_number 2629
_diffrn_reflns_theta_full 25.00
_diffrn_reflns_theta_max 25.00
_diffrn_reflns_theta_min 1.85
_exptl_absorpt_coefficient_mu 2.751
_exptl_absorpt_correction_T_max 0.6092
_exptl_absorpt_correction_T_min 0.5828
_exptl_crystal_colour Colorless
_exptl_crystal_density_diffrn 2.019
_exptl_crystal_density_method 'not measured'
_exptl_crystal_description PRISMATIC
_exptl_crystal_F_000 546
_exptl_crystal_size_max 0.22
_exptl_crystal_size_mid 0.20
_exptl_crystal_size_min 0.20
_refine_diff_density_max 1.690
_refine_diff_density_min -1.058
_refine_diff_density_rms 0.227
_refine_ls_extinction_coef 0.016(3)
_refine_ls_extinction_expression Fc^*^=kFc[1+0.001xFc^2^\l^3^/sin(2\q)]^-1/4^
_refine_ls_extinction_method SHELXL
_refine_ls_goodness_of_fit_ref 1.128
_refine_ls_hydrogen_treatment mixed
_refine_ls_matrix_type full
_refine_ls_number_parameters 281
_refine_ls_number_reflns 2629
_refine_ls_number_restraints 0
_refine_ls_restrained_S_all 1.128
_refine_ls_R_factor_all 0.0898
_refine_ls_R_factor_gt 0.0812
_refine_ls_shift/su_max 0.000
_refine_ls_shift/su_mean 0.000
_refine_ls_structure_factor_coef Fsqd
_refine_ls_weighting_details 'calc w=1/[\s^2^(Fo^2^)+(0.0781P)^2^+25.3059P] where P=(Fo^2^+2Fc^2^)/3'
_refine_ls_weighting_scheme calc
_refine_ls_wR_factor_gt 0.2194
_refine_ls_wR_factor_ref 0.2265
_reflns_number_gt 2336
_reflns_number_total 2629
_reflns_threshold_expression >2sigma(I)
_cod_data_source_file cg049596isi20041130_101357.cif
_cod_data_source_block p-1
_cod_depositor_comments
;
The following automatic conversions were performed:
'_atom_site_symetry_multiplicity' tag replaced with
'_atom_site_symmetry_multiplicity'.

Automatic conversion script
Id: cif_correct_tags 1440 2010-10-19 06:21:57Z saulius 

The following automatic conversions were performed:

'_symmetry_cell_setting' value 'TRICLINIC' changed to 'triclinic'
according to /home/saulius/struct/CIF-dictionaries/cif_core.dic
dictionary named 'cif_core.dic' version 2.4.1 from 2010-06-29.

Automatic conversion script
Id: cif_fix_values 1715 2011-07-08 13:25:40Z adriana 
;
_cod_original_sg_symbol_H-M P-1
_cod_database_code 4504882

loop_
_symmetry_equiv_pos_as_xyz
'x, y, z'
'-x, -y, -z'

loop_
_atom_site_label
_atom_site_type_symbol
_atom_site_fract_x
_atom_site_fract_y
_atom_site_fract_z
_atom_site_U_iso_or_equiv
_atom_site_adp_type
_atom_site_occupancy
_atom_site_symmetry_multiplicity
_atom_site_calc_flag
_atom_site_refinement_flags
Zn1 Zn 0.1872(2) 0.79363(12) 0.88126(12) 0.0244(5) Uani 1 1 d .
Zn2 Zn 0.5909(2) 0.72010(12) 1.49308(12) 0.0230(5) Uani 1 1 d .
O1 O 0.0458(13) 0.6392(7) 0.7329(7) 0.027(2) Uani 1 1 d .
O2 O -0.0098(13) 0.4331(8) 0.6675(7) 0.030(2) Uani 1 1 d .
O3 O 0.4705(16) 0.4646(8) 1.2732(8) 0.041(3) Uani 1 1 d .
O4 O 0.4517(14) 0.6659(7) 1.3138(7) 0.033(2) Uani 1 1 d .
O5 O 0.6221(13) 0.8475(8) 1.6630(8) 0.030(2) Uani 1 1 d .
O6 O 0.7242(16) 1.0454(9) 1.7674(8) 0.042(3) Uani 1 1 d .
O7 O 0.7789(15) 0.9063(9) 1.1413(8) 0.036(2) Uani 1 1 d .
O8 O 0.8843(13) 1.1063(8) 1.2337(8) 0.032(2) Uani 1 1 d .
O9 O 0.4618(13) 0.7673(9) 0.8298(9) 0.034(2) Uani 1 1 d .
O10 O 0.3682(13) 0.9193(9) 1.0302(8) 0.033(2) Uani 1 1 d .
O11 O -0.0717(15) 0.8438(10) 0.9397(10) 0.045(3) Uani 1 1 d .
O12 O 0.3777(13) 0.6252(8) 1.5300(8) 0.028(2) Uani 1 1 d .
O13 O 0.8287(14) 0.6260(8) 1.5157(7) 0.032(2) Uani 1 1 d .
N1 N 0.2236(15) 0.6409(9) 0.9575(8) 0.022(2) Uani 1 1 d .
N2 N 0.6931(14) 0.8767(9) 1.4626(8) 0.021(2) Uani 1 1 d .
C1 C 0.1559(15) 0.5318(10) 0.8767(9) 0.016(2) Uani 1 1 d .
C2 C 0.1706(17) 0.4253(10) 0.9062(10) 0.021(3) Uani 1 1 d .
H2A H 0.1195 0.3509 0.8482 0.026 Uiso 1 1 calc R
C3 C 0.2635(18) 0.4311(10) 1.0248(10) 0.021(3) Uani 1 1 d .
H3A H 0.2812 0.3597 1.0462 0.026 Uiso 1 1 calc R
C4 C 0.3296(17) 0.5427(11) 1.1107(10) 0.023(3) Uani 1 1 d .
C5 C 0.3102(19) 0.6467(10) 1.0710(10) 0.024(3) Uani 1 1 d .
H5A H 0.3601 0.7225 1.1268 0.028 Uiso 1 1 calc R
C6 C 0.0575(18) 0.5339(11) 0.7481(10) 0.024(3) Uani 1 1 d .
C7 C 0.4268(18) 0.5571(10) 1.2419(10) 0.022(3) Uani 1 1 d .
C8 C 0.727(2) 0.9765(12) 1.5613(11) 0.029(3) Uani 1 1 d .
C9 C 0.7882(17) 1.0914(11) 1.5577(11) 0.025(3) Uani 1 1 d .
H9B H 0.8066 1.1599 1.6260 0.030 Uiso 1 1 calc R
C10 C 0.8199(19) 1.1005(12) 1.4508(12) 0.029(3) Uani 1 1 d .
H10B H 0.8616 1.1752 1.4460 0.035 Uiso 1 1 calc R
C11 C 0.7882(16) 0.9955(11) 1.3497(10) 0.020(2) Uani 1 1 d .
C12 C 0.7216(17) 0.8862(11) 1.3610(10) 0.022(3) Uani 1 1 d .
H12B H 0.6964 0.8168 1.2932 0.027 Uiso 1 1 calc R
C13 C 0.6885(18) 0.9552(11) 1.6734(11) 0.026(3) Uani 1 1 d .
C14 C 0.8222(18) 1.0008(12) 1.2302(11) 0.026(3) Uani 1 1 d .

loop_
_atom_site_aniso_label
_atom_site_aniso_U_11
_atom_site_aniso_U_22
_atom_site_aniso_U_33
_atom_site_aniso_U_23
_atom_site_aniso_U_13
_atom_site_aniso_U_12
Zn1 0.0341(9) 0.0205(8) 0.0161(7) 0.0058(5) 0.0016(6) -0.0029(6)
Zn2 0.0272(9) 0.0235(8) 0.0159(7) 0.0058(5) 0.0014(6) -0.0030(6)
O1 0.039(5) 0.019(4) 0.017(4) 0.006(3) -0.003(4) -0.004(4)
O2 0.035(5) 0.028(5) 0.018(4) 0.000(4) -0.002(4) 0.000(4)
O3 0.069(7) 0.027(5) 0.021(5) 0.008(4) -0.001(5) 0.014(5)
O4 0.052(6) 0.017(4) 0.021(4) 0.008(3) -0.006(4) -0.010(4)
O5 0.032(5) 0.032(5) 0.025(4) 0.008(4) 0.007(4) -0.005(4)
O6 0.057(7) 0.042(6) 0.019(5) -0.007(4) 0.013(4) -0.002(5)
O7 0.047(6) 0.038(5) 0.022(5) 0.006(4) 0.010(4) -0.009(4)
O8 0.026(5) 0.037(5) 0.035(5) 0.016(4) 0.004(4) -0.004(4)
O9 0.023(5) 0.045(6) 0.042(5) 0.017(4) 0.019(4) 0.002(4)
O10 0.032(5) 0.039(5) 0.023(4) 0.005(4) 0.001(4) -0.014(4)
O11 0.036(6) 0.057(7) 0.053(6) 0.028(5) 0.019(5) 0.009(5)
O12 0.032(5) 0.028(5) 0.027(4) 0.011(4) 0.012(4) -0.007(4)
O13 0.040(6) 0.034(5) 0.019(4) 0.007(4) 0.001(4) 0.007(4)
N1 0.028(6) 0.022(5) 0.012(4) -0.002(4) 0.005(4) 0.002(4)
N2 0.014(5) 0.032(6) 0.011(4) 0.001(4) -0.001(4) -0.003(4)
C1 0.007(5) 0.027(6) 0.013(5) 0.004(4) 0.005(4) 0.006(4)
C2 0.026(7) 0.008(5) 0.021(6) -0.005(4) 0.001(5) -0.003(4)
C3 0.027(7) 0.013(5) 0.022(6) 0.003(4) 0.005(5) 0.004(5)
C4 0.016(6) 0.025(6) 0.020(6) 0.004(5) -0.003(5) -0.002(5)
C5 0.040(8) 0.013(5) 0.018(6) 0.006(4) 0.006(5) 0.005(5)
C6 0.023(7) 0.026(6) 0.018(6) 0.004(5) -0.002(5) -0.001(5)
C7 0.030(7) 0.017(6) 0.017(6) 0.004(5) 0.002(5) 0.002(5)
C8 0.036(8) 0.028(7) 0.017(6) 0.002(5) 0.001(5) 0.002(6)
C9 0.015(6) 0.029(7) 0.024(6) -0.001(5) 0.003(5) -0.005(5)
C10 0.028(7) 0.023(6) 0.036(7) 0.014(5) 0.000(6) -0.002(5)
C11 0.013(6) 0.025(6) 0.020(6) 0.008(5) 0.000(5) 0.003(5)
C12 0.018(6) 0.028(6) 0.016(5) 0.005(5) -0.003(5) -0.002(5)
C13 0.020(6) 0.031(7) 0.018(6) 0.001(5) -0.002(5) 0.003(5)
C14 0.023(7) 0.033(7) 0.023(6) 0.010(5) 0.007(5) 0.000(5)

loop_
_atom_type_symbol
_atom_type_description
_atom_type_scat_dispersion_real
_atom_type_scat_dispersion_imag
_atom_type_scat_source
C C 0.0033 0.0016 'International Tables Vol C Tables 4.2.6.8 and 6.1.1.4'
H H 0.0000 0.0000 'International Tables Vol C Tables 4.2.6.8 and 6.1.1.4'
N N 0.0061 0.0033 'International Tables Vol C Tables 4.2.6.8 and 6.1.1.4'
O O 0.0106 0.0060 'International Tables Vol C Tables 4.2.6.8 and 6.1.1.4'
Zn Zn 0.2839 1.4301 'International Tables Vol C Tables 4.2.6.8 and 6.1.1.4'

loop_
_geom_angle_atom_site_label_1
_geom_angle_atom_site_label_2
_geom_angle_atom_site_label_3
_geom_angle
_geom_angle_site_symmetry_1
_geom_angle_site_symmetry_3
O8 Zn1 O10 101.0(4) 2_677 .
O8 Zn1 O1 87.2(3) 2_677 .
O10 Zn1 O1 168.2(4) . .
O8 Zn1 O11 88.4(4) 2_677 .
O10 Zn1 O11 94.1(4) . .
O1 Zn1 O11 94.6(4) . .
O8 Zn1 O9 87.9(4) 2_677 .
O10 Zn1 O9 80.4(4) . .
O1 Zn1 O9 91.5(4) . .
O11 Zn1 O9 172.7(4) . .
O8 Zn1 N1 163.0(4) 2_677 .
O10 Zn1 N1 95.7(4) . .
O1 Zn1 N1 75.9(3) . .
O11 Zn1 N1 93.6(4) . .
O9 Zn1 N1 91.7(4) . .
O13 Zn2 O4 108.0(4) . .
O13 Zn2 O12 105.5(4) . .
O4 Zn2 O12 90.9(4) . .
O13 Zn2 O5 103.7(4) . .
O4 Zn2 O5 147.4(4) . .
O12 Zn2 O5 87.9(3) . .
O13 Zn2 N2 103.4(4) . .
O4 Zn2 N2 85.8(3) . .
O12 Zn2 N2 150.4(4) . .
O5 Zn2 N2 79.5(3) . .
C6 O1 Zn1 118.2(7) . .
C7 O4 Zn2 126.3(8) . .
C13 O5 Zn2 115.0(8) . .
C14 O8 Zn1 132.9(8) . 2_677
C5 N1 C1 118.8(10) . .
C5 N1 Zn1 126.8(8) . .
C1 N1 Zn1 114.3(7) . .
C12 N2 C8 119.2(11) . .
C12 N2 Zn2 127.5(8) . .
C8 N2 Zn2 113.3(8) . .
N1 C1 C2 122.9(10) . .
N1 C1 C6 115.2(10) . .
C2 C1 C6 122.0(10) . .
C1 C2 C3 118.4(10) . .
C4 C3 C2 119.9(11) . .
C3 C4 C5 117.4(11) . .
C3 C4 C7 123.1(11) . .
C5 C4 C7 119.4(10) . .
N1 C5 C4 122.5(10) . .
O2 C6 O1 125.8(11) . .
O2 C6 C1 118.0(10) . .
O1 C6 C1 116.1(10) . .
O3 C7 O4 125.0(11) . .
O3 C7 C4 119.4(10) . .
O4 C7 C4 115.6(10) . .
N2 C8 C9 121.9(12) . .
N2 C8 C13 114.7(11) . .
C9 C8 C13 123.4(11) . .
C10 C9 C8 118.6(11) . .
C9 C10 C11 119.0(11) . .
C12 C11 C10 118.2(11) . .
C12 C11 C14 120.8(10) . .
C10 C11 C14 120.9(11) . .
N2 C12 C11 123.1(11) . .
O6 C13 O5 126.4(12) . .
O6 C13 C8 116.1(12) . .
O5 C13 C8 117.4(10) . .
O7 C14 O8 128.3(11) . .
O7 C14 C11 117.8(11) . .
O8 C14 C11 113.8(10) . .

loop_
_geom_bond_atom_site_label_1
_geom_bond_atom_site_label_2
_geom_bond_distance
_geom_bond_site_symmetry_2
Zn1 O8 2.014(9) 2_677
Zn1 O10 2.058(9) .
Zn1 O1 2.130(8) .
Zn1 O11 2.145(11) .
Zn1 O9 2.181(9) .
Zn1 N1 2.193(10) .
Zn2 O13 2.015(9) .
Zn2 O4 2.024(8) .
Zn2 O12 2.069(8) .
Zn2 O5 2.076(9) .
Zn2 N2 2.100(10) .
O1 C6 1.275(15) .
O2 C6 1.267(14) .
O3 C7 1.243(15) .
O4 C7 1.272(14) .
O5 C13 1.283(16) .
O6 C13 1.250(15) .
O7 C14 1.244(15) .
O8 C14 1.275(16) .
O8 Zn1 2.014(9) 2_677
N1 C5 1.323(15) .
N1 C1 1.336(14) .
N2 C12 1.310(15) .
N2 C8 1.347(15) .
C1 C2 1.368(16) .
C1 C6 1.527(15) .
C2 C3 1.386(16) .
C3 C4 1.376(16) .
C4 C5 1.405(16) .
C4 C7 1.505(16) .
C8 C9 1.404(18) .
C8 C13 1.515(18) .
C9 C10 1.380(18) .
C10 C11 1.399(17) .
C11 C12 1.397(17) .
C11 C14 1.519(17) .

loop_
_geom_torsion_atom_site_label_1
_geom_torsion_atom_site_label_2
_geom_torsion_atom_site_label_3
_geom_torsion_atom_site_label_4
_geom_torsion
_geom_torsion_site_symmetry_1
O8 Zn1 O1 C6 173.7(10) 2_677
O10 Zn1 O1 C6 40(2) .
O11 Zn1 O1 C6 -98.2(10) .
O9 Zn1 O1 C6 85.8(10) .
N1 Zn1 O1 C6 -5.6(9) .
O13 Zn2 O4 C7 40.6(12) .
O12 Zn2 O4 C7 -66.0(11) .
O5 Zn2 O4 C7 -153.5(10) .
N2 Zn2 O4 C7 143.4(11) .
O13 Zn2 O5 C13 100.0(9) .
O4 Zn2 O5 C13 -66.2(11) .
O12 Zn2 O5 C13 -154.5(9) .
N2 Zn2 O5 C13 -1.4(8) .
O8 Zn1 N1 C5 179.0(12) 2_677
O10 Zn1 N1 C5 9.9(11) .
O1 Zn1 N1 C5 -178.5(11) .
O11 Zn1 N1 C5 -84.6(11) .
O9 Zn1 N1 C5 90.4(11) .
O8 Zn1 N1 C1 1.7(19) 2_677
O10 Zn1 N1 C1 -167.3(8) .
O1 Zn1 N1 C1 4.3(8) .
O11 Zn1 N1 C1 98.2(9) .
O9 Zn1 N1 C1 -86.8(8) .
O13 Zn2 N2 C12 79.8(10) .
O4 Zn2 N2 C12 -27.8(10) .
O12 Zn2 N2 C12 -112.1(11) .
O5 Zn2 N2 C12 -178.5(11) .
O13 Zn2 N2 C8 -101.5(9) .
O4 Zn2 N2 C8 150.9(9) .
O12 Zn2 N2 C8 66.6(12) .
O5 Zn2 N2 C8 0.2(9) .
C5 N1 C1 C2 0.6(17) .
Zn1 N1 C1 C2 178.0(9) .
C5 N1 C1 C6 179.8(11) .
Zn1 N1 C1 C6 -2.8(12) .
N1 C1 C2 C3 -1.4(18) .
C6 C1 C2 C3 179.5(11) .
C1 C2 C3 C4 3.2(18) .
C2 C3 C4 C5 -4.1(18) .
C2 C3 C4 C7 178.2(12) .
C1 N1 C5 C4 -1.6(18) .
Zn1 N1 C5 C4 -178.7(9) .
C3 C4 C5 N1 3.4(19) .
C7 C4 C5 N1 -178.9(11) .
Zn1 O1 C6 O2 -176.3(10) .
Zn1 O1 C6 C1 5.9(14) .
N1 C1 C6 O2 -179.9(11) .
C2 C1 C6 O2 -0.7(17) .
N1 C1 C6 O1 -1.9(16) .
C2 C1 C6 O1 177.3(11) .
Zn2 O4 C7 O3 6(2) .
Zn2 O4 C7 C4 -176.1(8) .
C3 C4 C7 O3 8(2) .
C5 C4 C7 O3 -169.2(13) .
C3 C4 C7 O4 -169.3(12) .
C5 C4 C7 O4 13.1(18) .
C12 N2 C8 C9 1.7(19) .
Zn2 N2 C8 C9 -177.1(10) .
C12 N2 C8 C13 179.7(11) .
Zn2 N2 C8 C13 0.9(14) .
N2 C8 C9 C10 -2.3(19) .
C13 C8 C9 C10 179.9(12) .
C8 C9 C10 C11 0.8(19) .
C9 C10 C11 C12 1.3(18) .
C9 C10 C11 C14 -179.7(11) .
C8 N2 C12 C11 0.6(18) .
Zn2 N2 C12 C11 179.2(8) .
C10 C11 C12 N2 -2.1(18) .
C14 C11 C12 N2 178.9(11) .
Zn2 O5 C13 O6 -177.9(11) .
Zn2 O5 C13 C8 2.3(14) .
N2 C8 C13 O6 178.1(11) .
C9 C8 C13 O6 -4(2) .
N2 C8 C13 O5 -2.2(18) .
C9 C8 C13 O5 175.8(12) .
Zn1 O8 C14 O7 41(2) 2_677
Zn1 O8 C14 C11 -135.8(10) 2_677
C12 C11 C14 O7 3.7(18) .
C10 C11 C14 O7 -175.2(12) .
C12 C11 C14 O8 -179.5(11) .
C10 C11 C14 O8 1.5(17) .
